data_2011256
loop_
_publ_author_name
'Low, John Nicolson'
'Ferguson, George'
'Wardell, James L.'

_publ_section_title
;
 Methyltriphenylstibonium tetrafluoroborate
;
_journal_issue 8
_journal_name_full 'Acta Crystallographica Section C'
_journal_page_first e317
_journal_page_last e317
_journal_paper_doi 10.1107/S0108270100008945
_journal_volume 56
_journal_year 2000
_chemical_formula_iupac '[Sb (C H3) (C6 H5)3] B F4 '
_chemical_formula_moiety 'C19 H18 Sb, B F4'
_chemical_formula_sum 'C19 H18 B F4 Sb'
_chemical_formula_weight 454.90
_chemical_name_systematic
;
methyltriphenylstibonium tetrafluoroborate
;
_space_group_IT_number 2
_symmetry_cell_setting triclinic
_symmetry_space_group_name_Hall '-P 1'
_symmetry_space_group_name_H-M 'P -1'
_cell_angle_alpha 98.82(3)
_cell_angle_beta 93.97(2)
_cell_angle_gamma 117.80(3)
_cell_formula_units_Z 8
_cell_length_a 12.874(4)
_cell_length_b 13.760(5)
_cell_length_c 24.974(7)
_cell_measurement_reflns_used 25
_cell_measurement_temperature 293(2)
_cell_measurement_theta_max 11.92
_cell_measurement_theta_min 9.53
_cell_volume 3817(2)
_computing_cell_refinement 'SET4 and  CELDIM in CAD-4-PC Software'
_computing_data_collection 'CAD-4-PC Software (Enraf-Nonius, 1992)'
_computing_data_reduction 'DATRD2 in NRCVAX (Gabe et al., 1989)'
_computing_publication_material 'NRCVAX, SHELXL97 and WordPerfect macro PREP8 (Ferguson, 1998)'
_computing_structure_refinement 'SHELXL97 (Sheldrick, 1997)'
_computing_structure_solution 'SHELXS97 (Sheldrick, 1997)'
_diffrn_ambient_temperature 293(2)
_diffrn_measured_fraction_theta_full .999
_diffrn_measured_fraction_theta_max .999
_diffrn_measurement_device_type 'Enraf-Nonius CAD-4'
_diffrn_measurement_method \w/2\q
_diffrn_radiation_monochromator graphite
_diffrn_radiation_source 'fine-focus sealed tube'
_diffrn_radiation_type MoK\a
_diffrn_radiation_wavelength .70930
_diffrn_reflns_av_sigmaI/netI .0593
_diffrn_reflns_limit_h_max 13
_diffrn_reflns_limit_h_min -15
_diffrn_reflns_limit_k_max 16
_diffrn_reflns_limit_k_min 0
_diffrn_reflns_limit_l_max 29
_diffrn_reflns_limit_l_min -30
_diffrn_reflns_number 14181
_diffrn_reflns_theta_full 25.42
_diffrn_reflns_theta_max 25.42
_diffrn_reflns_theta_min 2.00
_diffrn_standards_decay_% 3
_diffrn_standards_interval_time 120
_diffrn_standards_number 3
_exptl_absorpt_coefficient_mu 1.480
_exptl_absorpt_correction_T_max .715
_exptl_absorpt_correction_T_min .689
_exptl_absorpt_correction_type gaussian
_exptl_absorpt_process_details '(NRCVAX; Gabe et al., 1989)'
_exptl_crystal_colour colourless
_exptl_crystal_density_diffrn 1.583
_exptl_crystal_density_method 'not measured'
_exptl_crystal_description block
_exptl_crystal_F_000 1792
_exptl_crystal_size_max .42
_exptl_crystal_size_mid .28
_exptl_crystal_size_min .26
_refine_diff_density_max 1.150
_refine_diff_density_min -.781
_refine_ls_extinction_method none
_refine_ls_goodness_of_fit_ref 1.028
_refine_ls_hydrogen_treatment constr
_refine_ls_matrix_type full
_refine_ls_number_parameters 722
_refine_ls_number_reflns 14181
_refine_ls_number_restraints 0
_refine_ls_restrained_S_all 1.028
_refine_ls_R_factor_all .110
_refine_ls_R_factor_gt .057
_refine_ls_shift/su_max .005
_refine_ls_shift/su_mean .000
_refine_ls_structure_factor_coef Fsqd
_refine_ls_weighting_details 'w = 1/[\s^2^(Fo^2^)+(0.0943P)^2^+4.9573P] where P = (Fo^2^+2Fc^2^)/3'
_refine_ls_weighting_scheme calc
_refine_ls_wR_factor_ref .181
_reflns_number_gt 8121
_reflns_number_total 14181
_reflns_threshold_expression I>2\s(I)
_cod_data_source_file qa0338.cif
_cod_data_source_block I
_cod_depositor_comments
;
The following automatic conversions were performed:

'_exptl_absorpt_correction_type' value 'Gaussian' changed to
'gaussian' according to
/home/saulius/struct/CIF-dictionaries/cif_core.dic dictionary named
'cif_core.dic' version 2.4.1 from 2010-06-29.

Automatic conversion script
Id: cif_fix_values 1715 2011-07-08 13:25:40Z adriana 

The following automatic conversions were performed:

'_refine_ls_weighting_scheme' value 'w =
1/[\s^2^(Fo^2^)+(0.0943P)^2^+4.9573P] where P = (Fo^2^+2Fc^2^)/3' was
changed to 'calc'. New tag '_refine_ls_weighting_details' was
created. The value of the new tag was set to 'w =
1/[\s^2^(Fo^2^)+(0.0943P)^2^+4.9573P] where P = (Fo^2^+2Fc^2^)/3'.

Automatic conversion script
Id: cif_fix_values 3143 2015-03-26 13:38:13Z robertas 
;
_cod_database_code 2011256
_cod_database_fobs_code 2011256

loop_
_symmetry_equiv_pos_as_xyz
'x, y, z'
'-x, -y, -z'

loop_
_atom_site_label
_atom_site_fract_x
_atom_site_fract_y
_atom_site_fract_z
_atom_site_U_iso_or_equiv
_atom_site_adp_type
_atom_site_calc_flag
_atom_site_refinement_flags
_atom_site_occupancy
_atom_site_disorder_assembly
_atom_site_disorder_group
_atom_site_type_symbol
Sb1 .60137(6) .15922(5) .11741(2) .07008(19) Uani d . 1 . . Sb
Sb2 .92577(6) .81482(6) .08202(3) .07138(19) Uani d . 1 . . Sb
Sb3 .20603(5) .08417(5) .43431(2) .05697(16) Uani d . 1 . . Sb
Sb4 .83974(5) .39753(5) .38364(2) .06388(18) Uani d . 1 . . Sb
C17 .5375(9) -.0145(8) .0938(4) .095(3) Uani d . 1 . . C
C111 .7691(5) .2341(6) .1656(3) .073(2) Uani d G 1 . . C
C112 .8369(7) .1796(5) .1642(3) .098(3) Uani d G 1 . . C
C113 .9519(7) .2340(8) .1932(4) .120(4) Uani d G 1 . . C
C114 .9993(5) .3430(9) .2237(3) .118(5) Uani d G 1 . . C
C115 .9315(7) .3975(6) .2251(3) .113(4) Uani d G 1 . . C
C116 .8165(7) .3431(6) .1960(3) .102(3) Uani d G 1 . . C
C121 .6228(7) .2524(6) .0570(2) .078(3) Uani d G 1 . . C
C122 .7360(6) .3149(7) .0448(3) .108(4) Uani d G 1 . . C
C123 .7529(7) .3798(7) .0054(4) .133(5) Uani d G 1 . . C
C124 .6564(9) .3822(7) -.0218(3) .129(5) Uani d G 1 . . C
C125 .5432(8) .3197(8) -.0096(3) .118(4) Uani d G 1 . . C
C126 .5263(5) .2548(6) .0298(3) .093(3) Uani d G 1 . . C
C131 .4800(5) .1783(6) .1637(2) .075(3) Uani d G 1 . . C
C132 .4888(6) .2833(5) .1806(3) .093(3) Uani d G 1 . . C
C133 .4074(7) .2943(6) .2113(3) .099(4) Uani d G 1 . . C
C134 .3173(6) .2003(8) .2252(3) .118(5) Uani d G 1 . . C
C135 .3085(6) .0953(7) .2083(3) .113(4) Uani d G 1 . . C
C136 .3899(7) .0843(5) .1776(3) .097(3) Uani d G 1 . . C
C27 .9939(9) .9877(8) .0945(4) .090(3) Uani d . 1 . . C
C211 .8840(6) .7387(6) -.0009(2) .076(3) Uani d G 1 . . C
C212 .7983(7) .7477(7) -.0336(4) .123(5) Uani d G 1 . . C
C213 .7633(8) .6931(9) -.0885(3) .164(8) Uani d G 1 . . C
C214 .8139(10) .6295(8) -.1107(2) .173(10) Uani d G 1 . . C
C215 .8996(9) .6205(7) -.0780(4) .184(9) Uani d G 1 . . C
C216 .9346(7) .6751(7) -.0231(3) .112(4) Uani d G 1 . . C
C221 .7637(5) .7367(6) .1101(3) .080(3) Uani d G 1 . . C
C222 .7271(6) .7939(5) .1483(3) .103(4) Uani d G 1 . . C
C223 .6193(7) .7362(8) .1665(3) .116(4) Uani d G 1 . . C
C224 .5482(5) .6213(8) .1465(4) .115(4) Uani d G 1 . . C
C225 .5848(7) .5642(5) .1082(4) .123(4) Uani d G 1 . . C
C226 .6926(7) .6219(6) .0900(3) .110(4) Uani d G 1 . . C
C231 1.0413(7) .7700(8) .1206(3) .088(3) Uani d G 1 . . C
C232 1.1501(8) .7937(8) .1042(4) .140(6) Uani d G 1 . . C
C233 1.2225(8) .7586(10) .1295(5) .163(7) Uani d G 1 . . C
C234 1.1860(12) .6998(11) .1712(5) .191(9) Uani d G 1 . . C
C235 1.0772(13) .6761(12) .1876(5) .274(16) Uani d G 1 . . C
C236 1.0048(9) .7112(11) .1623(4) .196(9) Uani d G 1 . . C
C37 .0205(7) -.0083(8) .4161(4) .073(2) Uani d . 1 . . C
C311 .2901(4) -.0073(4) .4061(2) .0579(19) Uani d G 1 . . C
C312 .2372(4) -.0971(5) .3612(2) .079(3) Uani d G 1 . . C
C313 .2961(6) -.1560(5) .3439(2) .096(3) Uani d G 1 . . C
C314 .4080(6) -.1252(5) .3715(3) .082(3) Uani d G 1 . . C
C315 .4609(4) -.0355(5) .4164(2) .077(3) Uani d G 1 . . C
C316 .4020(5) .0235(4) .4337(2) .065(2) Uani d G 1 . . C
C321 .2649(5) .1370(4) .51910(17) .0540(18) Uani d G 1 . . C
C322 .2593(5) .0587(4) .5496(3) .069(2) Uani d G 1 . . C
C323 .2909(6) .0905(6) .6063(2) .092(3) Uani d G 1 . . C
C324 .3281(6) .2007(7) .63267(17) .085(3) Uani d G 1 . . C
C325 .3338(6) .2790(5) .6022(2) .104(4) Uani d G 1 . . C
C326 .3021(6) .2472(4) .5454(2) .082(3) Uani d G 1 . . C
C331 .2774(5) .2276(4) .4013(2) .0572(19) Uani d G 1 . . C
C332 .2061(4) .2564(5) .3703(2) .079(3) Uani d G 1 . . C
C333 .2579(7) .3493(6) .3464(2) .093(3) Uani d G 1 . . C
C334 .3810(7) .4134(5) .3533(3) .092(3) Uani d G 1 . . C
C335 .4523(5) .3845(5) .3842(3) .089(3) Uani d G 1 . . C
C336 .4005(5) .2917(5) .4082(2) .073(2) Uani d G 1 . . C
C47 1.0216(8) .4480(9) .4003(4) .085(3) Uani d . 1 . . C
C411 .8191(5) .5072(4) .3395(2) .062(2) Uani d G 1 . . C
C412 .7118(4) .4713(4) .3059(2) .073(2) Uani d G 1 . . C
C413 .6985(5) .5428(6) .2757(2) .086(3) Uani d G 1 . . C
C414 .7923(7) .6502(5) .2792(3) .089(3) Uani d G 1 . . C
C415 .8995(6) .6861(4) .3128(3) .109(4) Uani d G 1 . . C
C416 .9129(4) .6146(5) .3430(3) .097(3) Uani d G 1 . . C
C421 .7425(5) .2357(4) .3354(2) .066(2) Uani d G 1 . . C
C422 .7977(5) .1769(6) .3126(2) .076(3) Uani d G 1 . . C
C423 .7294(8) .0683(6) .2816(3) .096(3) Uani d G 1 . . C
C424 .6060(8) .0185(4) .2733(2) .109(4) Uani d G 1 . . C
C425 .5509(5) .0774(6) .2960(3) .096(3) Uani d G 1 . . C
C426 .6191(5) .1859(6) .3271(3) .084(3) Uani d G 1 . . C
C431 .7541(5) .3912(5) .4512(2) .059(2) Uani d G 1 . . C
C432 .7202(6) .2995(4) .4761(3) .084(3) Uani d G 1 . . C
C433 .6639(6) .2946(5) .5219(3) .095(3) Uani d G 1 . . C
C434 .6416(6) .3814(7) .5429(2) .101(4) Uani d G 1 . . C
C435 .6755(6) .4731(5) .5180(3) .095(3) Uani d G 1 . . C
C436 .7318(6) .4780(4) .4722(2) .073(2) Uani d G 1 . . C
B1 .7574(4) .0216(4) .00319(19) .086(3) Uani d G 1 . . B
F11 .7430(5) -.0564(5) .0321(3) .131(2) Uani d G 1 . . F
F12 .8599(5) .0566(6) -.0156(3) .165(3) Uani d G 1 . . F
F13 .6683(5) -.0215(7) -.0385(3) .210(6) Uani d G 1 . . F
F14 .7573(8) .1080(5) .0354(3) .201(5) Uani d G 1 . . F
B2 .9775(3) .2502(3) .49727(15) .077(3) Uani d G 1 . . B
F21 1.0063(5) .3543(3) .5221(2) .114(2) Uani d G 1 . . F
F22 .9116(5) .2224(4) .44831(16) .118(2) Uani d G 1 . . F
F23 .9154(6) .1787(4) .5280(2) .145(3) Uani d G 1 . . F
F24 1.0763(4) .2442(5) .4910(3) .154(3) Uani d G 1 . . F
B3 .3642(7) .6080(5) .2625(3) .110(5) Uani d G 1 . . B
F31 .4144(7) .7095(5) .2509(3) .146(3) Uani d G 1 . . F
F32 .4387(13) .5661(10) .2587(5) .306(11) Uani d G 1 . . F
F33 .3385(13) .6139(8) .3130(4) .299(10) Uani d G 1 . . F
F34 .2653(11) .5404(8) .2269(6) .441(18) Uani d G 1 . . F
B4 -.0009(4) -.0196(4) .25962(18) .087(3) Uani d G 1 . . B
F41 .0892(5) -.0085(6) .2943(2) .136(3) Uani d G 1 . . F
F42 -.1033(4) -.0784(6) .2770(3) .149(3) Uani d G 1 . . F
F43 -.0031(6) -.0727(9) .21017(19) .221(6) Uani d G 1 . . F
F44 .0134(7) .0814(5) .2570(4) .254(7) Uani d G 1 . . F
H17A .5022 -.0503 .1228 .143 Uiso calc PR .50 . . H
H17B .6022 -.0283 .0865 .143 Uiso calc PR .50 . . H
H17C .4789 -.0444 .0613 .143 Uiso calc PR .50 . . H
H17D .5534 -.0317 .0575 .143 Uiso calc PR .50 . . H
H17E .4533 -.0537 .0939 .143 Uiso calc PR .50 . . H
H17F .5766 -.0376 .1191 .143 Uiso calc PR .50 . . H
H112 .8052 .1067 .1438 .118 Uiso calc R 1 . . H
H113 .9973 .1975 .1923 .144 Uiso calc R 1 . . H
H114 1.0763 .3794 .2431 .141 Uiso calc R 1 . . H
H115 .9632 .4704 .2454 .135 Uiso calc R 1 . . H
H116 .7711 .3796 .1970 .122 Uiso calc R 1 . . H
H122 .8006 .3133 .0630 .129 Uiso calc R 1 . . H
H123 .8287 .4216 -.0028 .160 Uiso calc R 1 . . H
H124 .6677 .4256 -.0482 .154 Uiso calc R 1 . . H
H125 .4786 .3213 -.0278 .141 Uiso calc R 1 . . H
H126 .4505 .2129 .0380 .111 Uiso calc R 1 . . H
H132 .5491 .3461 .1713 .112 Uiso calc R 1 . . H
H133 .4133 .3646 .2226 .119 Uiso calc R 1 . . H
H134 .2629 .2077 .2457 .142 Uiso calc R 1 . . H
H135 .2482 .0325 .2176 .136 Uiso calc R 1 . . H
H136 .3840 .0140 .1663 .116 Uiso calc R 1 . . H
H27A 1.0498 1.0171 .0699 .134 Uiso calc PR .50 . . H
H27B 1.0333 1.0217 .1317 .134 Uiso calc PR .50 . . H
H27C .9302 1.0042 .0875 .134 Uiso calc PR .50 . . H
H27D .9591 1.0116 .1228 .134 Uiso calc PR .50 . . H
H27E .9755 1.0070 .0611 .134 Uiso calc PR .50 . . H
H27F 1.0787 1.0245 .1053 .134 Uiso calc PR .50 . . H
H212 .7645 .7903 -.0187 .148 Uiso calc R 1 . . H
H213 .7060 .6992 -.1104 .197 Uiso calc R 1 . . H
H214 .7905 .5930 -.1475 .208 Uiso calc R 1 . . H
H215 .9334 .5779 -.0929 .220 Uiso calc R 1 . . H
H216 .9919 .6691 -.0012 .134 Uiso calc R 1 . . H
H222 .7747 .8708 .1618 .124 Uiso calc R 1 . . H
H223 .5948 .7745 .1921 .139 Uiso calc R 1 . . H
H224 .4761 .5827 .1586 .138 Uiso calc R 1 . . H
H225 .5372 .4873 .0948 .148 Uiso calc R 1 . . H
H226 .7171 .5836 .0644 .132 Uiso calc R 1 . . H
H232 1.1745 .8330 .0763 .168 Uiso calc R 1 . . H
H233 1.2953 .7744 .1185 .196 Uiso calc R 1 . . H
H234 1.2344 .6763 .1881 .229 Uiso calc R 1 . . H
H235 1.0528 .6368 .2155 .329 Uiso calc R 1 . . H
H236 .9320 .6954 .1733 .235 Uiso calc R 1 . . H
H37A -.0123 .0415 .4232 .110 Uiso calc PR .50 . . H
H37B -.0083 -.0631 .4387 .110 Uiso calc PR .50 . . H
H37C -.0030 -.0456 .3781 .110 Uiso calc PR .50 . . H
H37D -.0034 -.0863 .4035 .110 Uiso calc PR .50 . . H
H37E -.0074 .0183 .3880 .110 Uiso calc PR .50 . . H
H37F -.0127 .0008 .4486 .110 Uiso calc PR .50 . . H
H312 .1624 -.1177 .3428 .095 Uiso calc R 1 . . H
H313 .2607 -.2161 .3139 .115 Uiso calc R 1 . . H
H314 .4474 -.1647 .3599 .098 Uiso calc R 1 . . H
H315 .5357 -.0149 .4349 .092 Uiso calc R 1 . . H
H316 .4374 .0835 .4638 .078 Uiso calc R 1 . . H
H322 .2344 -.0150 .5320 .083 Uiso calc R 1 . . H
H323 .2872 .0381 .6267 .110 Uiso calc R 1 . . H
H324 .3493 .2219 .6707 .102 Uiso calc R 1 . . H
H325 .3587 .3527 .6198 .125 Uiso calc R 1 . . H
H326 .3059 .2996 .5250 .098 Uiso calc R 1 . . H
H332 .1237 .2136 .3657 .094 Uiso calc R 1 . . H
H333 .2102 .3686 .3257 .112 Uiso calc R 1 . . H
H334 .4157 .4755 .3372 .110 Uiso calc R 1 . . H
H335 .5347 .4274 .3889 .107 Uiso calc R 1 . . H
H336 .4482 .2724 .4289 .088 Uiso calc R 1 . . H
H47A 1.0339 .3850 .3883 .127 Uiso calc PR .50 . . H
H47B 1.0491 .4758 .4390 .127 Uiso calc PR .50 . . H
H47C 1.0650 .5063 .3811 .127 Uiso calc PR .50 . . H
H47D 1.0648 .5264 .4173 .127 Uiso calc PR .50 . . H
H47E 1.0495 .4356 .3666 .127 Uiso calc PR .50 . . H
H47F 1.0337 .4051 .4245 .127 Uiso calc PR .50 . . H
H412 .6491 .3994 .3035 .087 Uiso calc R 1 . . H
H413 .6267 .5188 .2532 .103 Uiso calc R 1 . . H
H414 .7833 .6980 .2590 .107 Uiso calc R 1 . . H
H415 .9623 .7579 .3152 .131 Uiso calc R 1 . . H
H416 .9847 .6386 .3655 .117 Uiso calc R 1 . . H
H422 .8802 .2102 .3182 .091 Uiso calc R 1 . . H
H423 .7663 .0289 .2664 .115 Uiso calc R 1 . . H
H424 .5603 -.0541 .2525 .131 Uiso calc R 1 . . H
H425 .4683 .0441 .2905 .115 Uiso calc R 1 . . H
H426 .5823 .2253 .3423 .101 Uiso calc R 1 . . H
H432 .7351 .2414 .4621 .100 Uiso calc R 1 . . H
H433 .6412 .2333 .5386 .114 Uiso calc R 1 . . H
H434 .6039 .3781 .5736 .121 Uiso calc R 1 . . H
H435 .6606 .5311 .5320 .114 Uiso calc R 1 . . H
H436 .7545 .5393 .4556 .087 Uiso calc R 1 . . H

loop_
_atom_site_aniso_label
_atom_site_aniso_U_11
_atom_site_aniso_U_22
_atom_site_aniso_U_33
_atom_site_aniso_U_12
_atom_site_aniso_U_13
_atom_site_aniso_U_23
Sb1 .0705(4) .0741(4) .0631(4) .0342(3) .0150(3) .0078(3)
Sb2 .0713(4) .0766(4) .0653(4) .0356(3) .0099(3) .0133(3)
Sb3 .0502(3) .0615(3) .0595(3) .0284(3) .0094(2) .0087(3)
Sb4 .0623(4) .0666(4) .0596(3) .0288(3) .0095(3) .0127(3)
C17 .088(7) .076(7) .098(8) .026(6) .032(6) -.005(6)
C111 .071(6) .084(7) .060(5) .035(5) .016(4) .013(5)
C112 .085(8) .109(9) .109(8) .051(7) .015(6) .034(7)
C113 .090(9) .154(13) .138(12) .071(9) .019(8) .051(10)
C114 .089(9) .165(14) .073(7) .038(10) .011(6) .034(8)
C115 .092(9) .112(10) .089(8) .022(8) .001(7) -.002(7)
C116 .080(7) .107(9) .106(8) .044(7) .010(6) -.004(7)
C121 .094(7) .082(7) .062(5) .046(6) .020(5) .013(5)
C122 .111(9) .135(11) .110(9) .074(9) .041(7) .055(8)
C123 .126(11) .146(12) .169(14) .076(10) .073(10) .090(11)
C124 .169(14) .142(12) .107(10) .089(12) .038(10) .062(9)
C125 .112(10) .121(10) .100(9) .042(9) -.013(8) .028(8)
C126 .092(8) .107(8) .075(7) .046(7) .004(6) .022(6)
C131 .076(6) .107(8) .046(5) .051(6) .010(4) .007(5)
C132 .085(7) .083(7) .097(8) .034(6) .023(6) -.004(6)
C133 .093(8) .107(9) .079(7) .047(7) .006(6) -.023(6)
C134 .086(8) .182(14) .083(8) .076(10) .008(6) -.018(9)
C135 .096(9) .127(11) .116(9) .049(8) .044(7) .028(8)
C136 .093(8) .103(8) .097(8) .048(7) .036(6) .016(6)
C27 .090(7) .077(7) .099(8) .042(6) .012(6) .008(6)
C211 .072(6) .080(6) .064(6) .023(5) .021(5) .024(5)
C212 .157(13) .130(11) .079(8) .071(10) -.008(8) .023(7)
C213 .161(15) .199(18) .070(9) .039(13) -.007(9) .028(10)
C214 .148(15) .174(17) .063(8) -.028(13) .023(9) .013(9)
C215 .164(16) .175(16) .116(12) .016(13) .077(12) -.035(12)
C216 .087(8) .141(11) .085(8) .048(8) .013(6) -.012(7)
C221 .089(7) .082(7) .067(6) .036(6) .019(5) .027(5)
C222 .082(8) .115(9) .085(7) .030(7) .016(6) .000(7)
C223 .082(8) .158(13) .094(8) .050(9) .024(7) .010(8)
C224 .094(9) .137(12) .099(9) .035(9) .030(7) .047(8)
C225 .115(11) .108(10) .133(11) .033(9) .038(9) .050(9)
C226 .108(9) .106(10) .112(9) .044(8) .041(8) .027(8)
C231 .102(8) .113(8) .068(6) .066(7) .005(5) .028(6)
C232 .086(9) .159(13) .193(15) .063(9) -.003(9) .078(12)
C233 .126(12) .162(15) .199(18) .081(12) -.036(12) .022(13)
C234 .20(2) .24(2) .172(18) .14(2) -.040(15) .061(16)
C235 .24(3) .31(3) .33(3) .15(3) -.03(3) .18(3)
C236 .192(18) .25(2) .203(19) .125(18) .052(15) .151(18)
C37 .054(5) .090(7) .071(6) .033(5) .007(4) .009(5)
C311 .055(5) .059(5) .065(5) .033(4) .008(4) .008(4)
C312 .064(6) .071(6) .089(7) .030(5) .004(5) -.006(5)
C313 .095(8) .079(7) .096(8) .041(6) .000(6) -.019(6)
C314 .091(7) .071(6) .097(7) .048(6) .026(6) .020(6)
C315 .079(6) .094(7) .079(6) .059(6) .012(5) .022(5)
C316 .071(6) .061(5) .067(5) .035(5) .016(4) .010(4)
C321 .039(4) .052(4) .060(5) .016(4) .007(3) .003(4)
C322 .061(5) .064(5) .088(7) .030(4) .011(5) .027(5)
C323 .087(7) .136(10) .084(7) .071(7) .025(6) .051(7)
C324 .082(7) .107(8) .062(6) .045(7) .010(5) .010(6)
C325 .119(9) .089(8) .085(8) .043(7) .021(7) -.012(6)
C326 .108(8) .060(6) .075(6) .040(6) .023(6) .011(5)
C331 .067(5) .063(5) .049(4) .038(4) .011(4) .011(4)
C332 .088(7) .087(7) .068(6) .051(6) .004(5) .010(5)
C333 .130(10) .101(8) .066(6) .072(8) .001(6) .017(6)
C334 .123(10) .092(8) .061(6) .050(8) .021(6) .019(5)
C335 .096(8) .093(7) .082(7) .042(6) .032(6) .032(6)
C336 .070(6) .075(6) .083(6) .037(5) .018(5) .029(5)
C47 .065(6) .105(8) .080(6) .041(6) -.002(5) .012(6)
C411 .068(5) .061(5) .049(4) .027(4) .006(4) .005(4)
C412 .076(6) .066(6) .064(5) .026(5) .010(5) .013(4)
C413 .092(7) .095(8) .067(6) .050(7) -.010(5) .003(5)
C414 .116(9) .073(7) .087(7) .051(7) .016(6) .022(6)
C415 .104(9) .056(6) .136(10) .014(6) -.014(8) .032(6)
C416 .077(7) .070(7) .115(9) .016(6) -.017(6) .019(6)
C421 .078(6) .067(5) .057(5) .037(5) .016(4) .013(4)
C422 .091(7) .074(6) .058(5) .036(6) .009(5) .016(5)
C423 .153(11) .085(8) .071(7) .073(8) .034(7) .015(6)
C424 .176(14) .067(7) .066(7) .044(9) .020(8) .014(5)
C425 .093(8) .070(7) .083(7) .007(6) -.005(6) .016(6)
C426 .086(7) .078(7) .083(7) .035(6) .018(5) .015(5)
C431 .059(5) .055(5) .053(5) .018(4) .011(4) .015(4)
C432 .097(7) .077(7) .078(6) .041(6) .018(6) .022(5)
C433 .103(8) .071(7) .092(8) .021(6) .020(6) .034(6)
C434 .093(8) .117(10) .061(6) .026(7) .022(5) .016(6)
C435 .099(8) .095(8) .077(7) .042(7) .021(6) -.009(6)
C436 .075(6) .060(5) .066(5) .019(5) .013(5) .014(4)
B1 .072(8) .101(10) .094(9) .046(7) .025(7) .024(8)
F11 .109(5) .131(6) .170(7) .061(5) .024(5) .068(5)
F12 .109(6) .194(9) .205(9) .069(6) .075(6) .069(7)
F13 .155(8) .187(9) .152(7) -.032(7) -.065(6) .089(7)
F14 .261(12) .130(7) .244(11) .109(8) .139(10) .034(7)
B2 .076(7) .052(6) .090(8) .019(6) -.001(6) .020(6)
F21 .112(5) .080(4) .136(5) .038(4) .014(4) .012(4)
F22 .139(6) .114(5) .085(4) .054(4) -.010(4) .016(4)
F23 .170(7) .092(5) .101(5) .005(5) -.003(5) .032(4)
F24 .109(6) .122(6) .219(9) .065(5) -.003(6) -.014(6)
B3 .149(14) .087(10) .138(13) .082(11) .058(11) .047(9)
F31 .161(7) .132(6) .186(8) .083(6) .068(6) .083(6)
F32 .59(3) .40(2) .260(13) .44(2) .258(18) .232(15)
F33 .58(3) .163(9) .285(14) .234(15) .300(18) .111(10)
F34 .31(2) .27(2) .42(3) -.076(17) -.19(2) .062(19)
B4 .080(8) .096(9) .071(8) .033(7) .006(6) .017(7)
F41 .117(5) .194(8) .114(5) .089(6) .002(4) .038(5)
F42 .114(6) .174(8) .137(6) .047(6) .027(5) .050(6)
F43 .148(8) .339(16) .084(5) .075(9) .004(5) -.060(7)
F44 .239(13) .128(8) .365(18) .073(8) -.085(12) .081(10)

loop_
_atom_type_symbol
_atom_type_description
_atom_type_scat_dispersion_real
_atom_type_scat_dispersion_imag
_atom_type_scat_source
C C .0033 .0016 'International Tables Vol C Tables 4.2.6.8 and 6.1.1.4'
H H .0000 .0000 'International Tables Vol C Tables 4.2.6.8 and 6.1.1.4'
B B .0013 .0007 'International Tables Vol C Tables 4.2.6.8 and 6.1.1.4'
F F .0171 .0103 'International Tables Vol C Tables 4.2.6.8 and 6.1.1.4'
Sb Sb -.5866 1.5461 'International Tables Vol C Tables 4.2.6.8 and 6.1.1.4'

loop_
_geom_angle_atom_site_label_1
_geom_angle_atom_site_label_2
_geom_angle_atom_site_label_3
_geom_angle
_geom_angle_publ_flag
C121 Sb1 C111 104.9(3) no
C121 Sb1 C131 107.3(3) no
C111 Sb1 C131 110.1(3) no
C121 Sb1 C17 119.0(4) no
C111 Sb1 C17 109.4(4) no
C131 Sb1 C17 106.1(3) no
C27 Sb2 C211 112.3(4) no
C27 Sb2 C221 111.9(4) no
C211 Sb2 C221 103.3(3) no
C27 Sb2 C231 112.7(4) no
C211 Sb2 C231 108.4(3) no
C221 Sb2 C231 107.8(3) no
C331 Sb3 C311 106.1(2) no
C331 Sb3 C37 113.3(3) no
C311 Sb3 C37 113.4(3) no
C331 Sb3 C321 106.9(2) no
C311 Sb3 C321 105.2(2) no
C37 Sb3 C321 111.5(3) no
C431 Sb4 C421 104.0(2) no
C431 Sb4 C47 116.0(3) no
C421 Sb4 C47 112.0(3) no
C431 Sb4 C411 108.7(2) no
C421 Sb4 C411 107.4(2) no
C47 Sb4 C411 108.4(3) no
Sb1 C17 H17A 109.5 no
Sb1 C17 H17B 109.5 no
H17A C17 H17B 109.5 no
Sb1 C17 H17C 109.5 no
H17A C17 H17C 109.5 no
H17B C17 H17C 109.5 no
Sb1 C17 H17D 109.5 no
H17A C17 H17D 141.1 no
H17B C17 H17D 56.3 no
H17C C17 H17D 56.3 no
Sb1 C17 H17E 109.5 no
H17A C17 H17E 56.3 no
H17B C17 H17E 141.1 no
H17C C17 H17E 56.3 no
H17D C17 H17E 109.5 no
Sb1 C17 H17F 109.5 no
H17A C17 H17F 56.3 no
H17B C17 H17F 56.3 no
H17C C17 H17F 141.1 no
H17D C17 H17F 109.5 no
H17E C17 H17F 109.5 no
C112 C111 C116 120 no
C112 C111 Sb1 120.7(4) no
C116 C111 Sb1 119.1(4) no
C111 C112 C113 120 no
C111 C112 H112 120 no
C113 C112 H112 120 no
C112 C113 C114 120 no
C112 C113 H113 120 no
C114 C113 H113 120 no
C115 C114 C113 120 no
C115 C114 H114 120 no
C113 C114 H114 120 no
C114 C115 C116 120 no
C114 C115 H115 120 no
C116 C115 H115 120 no
C115 C116 C111 120 no
C115 C116 H116 120 no
C111 C116 H116 120 no
C122 C121 C126 120 no
C122 C121 Sb1 119.0(4) no
C126 C121 Sb1 121.0(4) no
C123 C122 C121 120 no
C123 C122 H122 120 no
C121 C122 H122 120 no
C124 C123 C122 120 no
C124 C123 H123 120 no
C122 C123 H123 120 no
C123 C124 C125 120 no
C123 C124 H124 120 no
C125 C124 H124 120 no
C126 C125 C124 120 no
C126 C125 H125 120 no
C124 C125 H125 120 no
C125 C126 C121 120 no
C125 C126 H126 120 no
C121 C126 H126 120 no
C132 C131 C136 120 no
C132 C131 Sb1 120.8(4) no
C136 C131 Sb1 119.2(4) no
C133 C132 C131 120 no
C133 C132 H132 120 no
C131 C132 H132 120 no
C134 C133 C132 120 no
C134 C133 H133 120 no
C132 C133 H133 120 no
C133 C134 C135 120 no
C133 C134 H134 120 no
C135 C134 H134 120 no
C136 C135 C134 120 no
C136 C135 H135 120 no
C134 C135 H135 120 no
C135 C136 C131 120 no
C135 C136 H136 120 no
C131 C136 H136 120 no
Sb2 C27 H27A 109.5 no
Sb2 C27 H27B 109.5 no
H27A C27 H27B 109.5 no
Sb2 C27 H27C 109.5 no
H27A C27 H27C 109.5 no
H27B C27 H27C 109.5 no
Sb2 C27 H27D 109.5 no
H27A C27 H27D 141.1 no
H27B C27 H27D 56.3 no
H27C C27 H27D 56.3 no
Sb2 C27 H27E 109.5 no
H27A C27 H27E 56.3 no
H27B C27 H27E 141.1 no
H27C C27 H27E 56.3 no
H27D C27 H27E 109.5 no
Sb2 C27 H27F 109.5 no
H27A C27 H27F 56.3 no
H27B C27 H27F 56.3 no
H27C C27 H27F 141.1 no
H27D C27 H27F 109.5 no
H27E C27 H27F 109.5 no
C212 C211 C216 120 no
C212 C211 Sb2 118.2(5) no
C216 C211 Sb2 121.7(5) no
C211 C212 C213 120 no
C211 C212 H212 120 no
C213 C212 H212 120 no
C212 C213 C214 120 no
C212 C213 H213 120 no
C214 C213 H213 120 no
C215 C214 C213 120 no
C215 C214 H214 120 no
C213 C214 H214 120 no
C214 C215 C216 120 no
C214 C215 H215 120 no
C216 C215 H215 120 no
C215 C216 C211 120 no
C215 C216 H216 120 no
C211 C216 H216 120 no
C222 C221 C226 120 no
C222 C221 Sb2 122.9(4) no
C226 C221 Sb2 117.1(4) no
C221 C222 C223 120 no
C221 C222 H222 120 no
C223 C222 H222 120 no
C224 C223 C222 120 no
C224 C223 H223 120 no
C222 C223 H223 120 no
C223 C224 C225 120 no
C223 C224 H224 120 no
C225 C224 H224 120 no
C226 C225 C224 120 no
C226 C225 H225 120 no
C224 C225 H225 120 no
C225 C226 C221 120 no
C225 C226 H226 120 no
C221 C226 H226 120 no
C232 C231 C236 120 no
C232 C231 Sb2 121.7(5) no
C236 C231 Sb2 118.2(5) no
C233 C232 C231 120 no
C233 C232 H232 120 no
C231 C232 H232 120 no
C234 C233 C232 120 no
C234 C233 H233 120 no
C232 C233 H233 120 no
C233 C234 C235 120 no
C233 C234 H234 120 no
C235 C234 H234 120 no
C236 C235 C234 120 no
C236 C235 H235 120 no
C234 C235 H235 120 no
C235 C236 C231 120 no
C235 C236 H236 120 no
C231 C236 H236 120 no
Sb3 C37 H37A 109.5 no
Sb3 C37 H37B 109.5 no
H37A C37 H37B 109.5 no
Sb3 C37 H37C 109.5 no
H37A C37 H37C 109.5 no
H37B C37 H37C 109.5 no
Sb3 C37 H37D 109.5 no
H37A C37 H37D 141.1 no
H37B C37 H37D 56.3 no
H37C C37 H37D 56.3 no
Sb3 C37 H37E 109.5 no
H37A C37 H37E 56.3 no
H37B C37 H37E 141.1 no
H37C C37 H37E 56.3 no
H37D C37 H37E 109.5 no
Sb3 C37 H37F 109.5 no
H37A C37 H37F 56.3 no
H37B C37 H37F 56.3 no
H37C C37 H37F 141.1 no
H37D C37 H37F 109.5 no
H37E C37 H37F 109.5 no
C312 C311 C316 120 no
C312 C311 Sb3 121.9(3) no
C316 C311 Sb3 118.1(3) no
C311 C312 C313 120 no
C311 C312 H312 120 no
C313 C312 H312 120 no
C314 C313 C312 120 no
C314 C313 H313 120 no
C312 C313 H313 120 no
C313 C314 C315 120 no
C313 C314 H314 120 no
C315 C314 H314 120 no
C316 C315 C314 120 no
C316 C315 H315 120 no
C314 C315 H315 120 no
C315 C316 C311 120 no
C315 C316 H316 120 no
C311 C316 H316 120 no
C322 C321 C326 120 no
C322 C321 Sb3 119.1(3) no
C326 C321 Sb3 120.8(3) no
C323 C322 C321 120 no
C323 C322 H322 120 no
C321 C322 H322 120 no
C322 C323 C324 120 no
C322 C323 H323 120 no
C324 C323 H323 120 no
C323 C324 C325 120 no
C323 C324 H324 120 no
C325 C324 H324 120 no
C326 C325 C324 120 no
C326 C325 H325 120 no
C324 C325 H325 120 no
C325 C326 C321 120 no
C325 C326 H326 120 no
C321 C326 H326 120 no
C332 C331 C336 120 no
C332 C331 Sb3 122.0(3) no
C336 C331 Sb3 117.9(3) no
C333 C332 C331 120 no
C333 C332 H332 120 no
C331 C332 H332 120 no
C334 C333 C332 120 no
C334 C333 H333 120 no
C332 C333 H333 120 no
C333 C334 C335 120 no
C333 C334 H334 120 no
C335 C334 H334 120 no
C334 C335 C336 120 no
C334 C335 H335 120 no
C336 C335 H335 120 no
C335 C336 C331 120 no
C335 C336 H336 120 no
C331 C336 H336 120 no
Sb4 C47 H47A 109.5 no
Sb4 C47 H47B 109.5 no
H47A C47 H47B 109.5 no
Sb4 C47 H47C 109.5 no
H47A C47 H47C 109.5 no
H47B C47 H47C 109.5 no
Sb4 C47 H47D 109.5 no
H47A C47 H47D 141.1 no
H47B C47 H47D 56.3 no
H47C C47 H47D 56.3 no
Sb4 C47 H47E 109.5 no
H47A C47 H47E 56.3 no
H47B C47 H47E 141.1 no
H47C C47 H47E 56.3 no
H47D C47 H47E 109.5 no
Sb4 C47 H47F 109.5 no
H47A C47 H47F 56.3 no
H47B C47 H47F 56.3 no
H47C C47 H47F 141.1 no
H47D C47 H47F 109.5 no
H47E C47 H47F 109.5 no
C412 C411 C416 120 no
C412 C411 Sb4 119.8(3) no
C416 C411 Sb4 120.2(3) no
C413 C412 C411 120 no
C413 C412 H412 120 no
C411 C412 H412 120 no
C412 C413 C414 120 no
C412 C413 H413 120 no
C414 C413 H413 120 no
C413 C414 C415 120 no
C413 C414 H414 120 no
C415 C414 H414 120 no
C416 C415 C414 120 no
C416 C415 H415 120 no
C414 C415 H415 120 no
C415 C416 C411 120 no
C415 C416 H416 120 no
C411 C416 H416 120 no
C422 C421 C426 120 no
C422 C421 Sb4 121.9(4) no
C426 C421 Sb4 118.1(4) no
C423 C422 C421 120 no
C423 C422 H422 120 no
C421 C422 H422 120 no
C422 C423 C424 120 no
C422 C423 H423 120 no
C424 C423 H423 120 no
C425 C424 C423 120 no
C425 C424 H424 120 no
C423 C424 H424 120 no
C426 C425 C424 120 no
C426 C425 H425 120 no
C424 C425 H425 120 no
C425 C426 C421 120 no
C425 C426 H426 120 no
C421 C426 H426 120 no
C432 C431 C436 120 no
C432 C431 Sb4 119.3(3) no
C436 C431 Sb4 120.7(3) no
C433 C432 C431 120 no
C433 C432 H432 120 no
C431 C432 H432 120 no
C432 C433 C434 120 no
C432 C433 H433 120 no
C434 C433 H433 120 no
C435 C434 C433 120 no
C435 C434 H434 120 no
C433 C434 H434 120 no
C436 C435 C434 120 no
C436 C435 H435 120 no
C434 C435 H435 120 no
C435 C436 C431 120 no
C435 C436 H436 120 no
C431 C436 H436 120 no
F12 B1 F13 109.8 no
F12 B1 F14 109.4 no
F13 B1 F14 109.2 no
F12 B1 F11 109.8 no
F13 B1 F11 109.4 no
F14 B1 F11 109.2 no
F22 B2 F24 109.3 no
F22 B2 F21 110.4 no
F24 B2 F21 109.4 no
F22 B2 F23 109.0 no
F24 B2 F23 109.5 no
F21 B2 F23 109.3 no
F33 B3 F34 109.6 no
F33 B3 F31 110.1 no
F34 B3 F31 109.6 no
F33 B3 F32 109.3 no
F34 B3 F32 108.8 no
F31 B3 F32 109.5 no
F43 B4 F44 109.5 no
F43 B4 F42 109.3 no
F44 B4 F42 109.3 no
F43 B4 F41 109.5 no
F44 B4 F41 109.3 no
F42 B4 F41 109.9 no

loop_
_geom_bond_atom_site_label_1
_geom_bond_atom_site_label_2
_geom_bond_site_symmetry_2
_geom_bond_distance
_geom_bond_publ_flag
Sb1 C121 . 2.077(5) no
Sb1 C111 . 2.087(5) no
Sb1 C131 . 2.095(5) no
Sb1 C17 . 2.099(10) no
Sb2 C27 . 2.077(10) no
Sb2 C211 . 2.081(5) no
Sb2 C221 . 2.083(5) no
Sb2 C231 . 2.089(6) no
Sb3 C331 . 2.082(4) no
Sb3 C311 . 2.088(4) no
Sb3 C37 . 2.090(8) no
Sb3 C321 . 2.093(4) no
Sb4 C431 . 2.070(4) no
Sb4 C421 . 2.085(5) no
Sb4 C47 . 2.096(9) no
Sb4 C411 . 2.099(4) no
C17 H17A . .96 no
C17 H17B . .96 no
C17 H17C . .96 no
C17 H17D . .96 no
C17 H17E . .96 no
C17 H17F . .96 no
C111 C112 . 1.39 no
C111 C116 . 1.39 no
C112 C113 . 1.39 no
C112 H112 . .93 no
C113 C114 . 1.39 no
C113 H113 . .93 no
C114 C115 . 1.39 no
C114 H114 . .93 no
C115 C116 . 1.39 no
C115 H115 . .93 no
C116 H116 . .93 no
C121 C122 . 1.39 no
C121 C126 . 1.39 no
C122 C123 . 1.39 no
C122 H122 . .93 no
C123 C124 . 1.39 no
C123 H123 . .93 no
C124 C125 . 1.39 no
C124 H124 . .93 no
C125 C126 . 1.39 no
C125 H125 . .93 no
C126 H126 . .93 no
C131 C132 . 1.39 no
C131 C136 . 1.39 no
C132 C133 . 1.39 no
C132 H132 . .93 no
C133 C134 . 1.39 no
C133 H133 . .93 no
C134 C135 . 1.39 no
C134 H134 . .93 no
C135 C136 . 1.39 no
C135 H135 . .93 no
C136 H136 . .93 no
C27 H27A . .96 no
C27 H27B . .96 no
C27 H27C . .96 no
C27 H27D . .96 no
C27 H27E . .96 no
C27 H27F . .96 no
C211 C212 . 1.39 no
C211 C216 . 1.39 no
C212 C213 . 1.39 no
C212 H212 . .93 no
C213 C214 . 1.39 no
C213 H213 . .93 no
C214 C215 . 1.39 no
C214 H214 . .93 no
C215 C216 . 1.39 no
C215 H215 . .93 no
C216 H216 . .93 no
C221 C222 . 1.39 no
C221 C226 . 1.39 no
C222 C223 . 1.39 no
C222 H222 . .93 no
C223 C224 . 1.39 no
C223 H223 . .93 no
C224 C225 . 1.39 no
C224 H224 . .93 no
C225 C226 . 1.39 no
C225 H225 . .93 no
C226 H226 . .93 no
C231 C232 . 1.39 no
C231 C236 . 1.39 no
C232 C233 . 1.39 no
C232 H232 . .93 no
C233 C234 . 1.39 no
C233 H233 . .93 no
C234 C235 . 1.39 no
C234 H234 . .93 no
C235 C236 . 1.39 no
C235 H235 . .93 no
C236 H236 . .93 no
C37 H37A . .96 no
C37 H37B . .96 no
C37 H37C . .96 no
C37 H37D . .96 no
C37 H37E . .96 no
C37 H37F . .96 no
C311 C312 . 1.39 no
C311 C316 . 1.39 no
C312 C313 . 1.39 no
C312 H312 . .93 no
C313 C314 . 1.39 no
C313 H313 . .93 no
C314 C315 . 1.39 no
C314 H314 . .93 no
C315 C316 . 1.39 no
C315 H315 . .93 no
C316 H316 . .93 no
C321 C322 . 1.39 no
C321 C326 . 1.39 no
C322 C323 . 1.39 no
C322 H322 . .93 no
C323 C324 . 1.39 no
C323 H323 . .93 no
C324 C325 . 1.39 no
C324 H324 . .93 no
C325 C326 . 1.39 no
C325 H325 . .93 no
C326 H326 . .93 no
C331 C332 . 1.39 no
C331 C336 . 1.39 no
C332 C333 . 1.39 no
C332 H332 . .93 no
C333 C334 . 1.39 no
C333 H333 . .93 no
C334 C335 . 1.39 no
C334 H334 . .93 no
C335 C336 . 1.39 no
C335 H335 . .93 no
C336 H336 . .93 no
C47 H47A . .96 no
C47 H47B . .96 no
C47 H47C . .96 no
C47 H47D . .96 no
C47 H47E . .96 no
C47 H47F . .96 no
C411 C412 . 1.39 no
C411 C416 . 1.39 no
C412 C413 . 1.39 no
C412 H412 . .93 no
C413 C414 . 1.39 no
C413 H413 . .93 no
C414 C415 . 1.39 no
C414 H414 . .93 no
C415 C416 . 1.39 no
C415 H415 . .93 no
C416 H416 . .93 no
C421 C422 . 1.39 no
C421 C426 . 1.39 no
C422 C423 . 1.39 no
C422 H422 . .93 no
C423 C424 . 1.39 no
C423 H423 . .93 no
C424 C425 . 1.39 no
C424 H424 . .93 no
C425 C426 . 1.39 no
C425 H425 . .93 no
C426 H426 . .93 no
C431 C432 . 1.39 no
C431 C436 . 1.39 no
C432 C433 . 1.39 no
C432 H432 . .93 no
C433 C434 . 1.39 no
C433 H433 . .93 no
C434 C435 . 1.39 no
C434 H434 . .93 no
C435 C436 . 1.39 no
C435 H435 . .93 no
C436 H436 . .93 no
B1 F12 . 1.3257 no
B1 F13 . 1.3274 no
B1 F14 . 1.3298 no
B1 F11 . 1.3326 no
B2 F22 . 1.3306 no
B2 F24 . 1.3316 no
B2 F21 . 1.3318 no
B2 F23 . 1.3354 no
B3 F33 . 1.3249 no
B3 F34 . 1.3269 no
B3 F31 . 1.3275 no
B3 F32 . 1.3311 no
B4 F43 . 1.3261 no
B4 F44 . 1.3266 no
B4 F42 . 1.3316 no
B4 F41 . 1.3317 no

loop_
_geom_torsion_atom_site_label_1
_geom_torsion_atom_site_label_2
_geom_torsion_atom_site_label_3
_geom_torsion_atom_site_label_4
_geom_torsion
_geom_torsion_publ_flag
C121 Sb1 C111 C112 -109.2(4) no
C131 Sb1 C111 C112 135.7(4) no
C17 Sb1 C111 C112 19.5(5) no
C121 Sb1 C111 C116 65.9(4) no
C131 Sb1 C111 C116 -49.2(4) no
C17 Sb1 C111 C116 -165.3(4) no
C116 C111 C112 C113 .0 no
Sb1 C111 C112 C113 175.1(5) no
C111 C112 C113 C114 .0 no
C112 C113 C114 C115 .0 no
C113 C114 C115 C116 .0 no
C114 C115 C116 C111 .0 no
C112 C111 C116 C115 .0 no
Sb1 C111 C116 C115 -175.1(4) no
C111 Sb1 C121 C122 21.8(5) no
C131 Sb1 C121 C122 138.8(4) no
C17 Sb1 C121 C122 -101.0(5) no
C111 Sb1 C121 C126 -156.8(4) no
C131 Sb1 C121 C126 -39.8(5) no
C17 Sb1 C121 C126 80.4(5) no
C126 C121 C122 C123 .0 no
Sb1 C121 C122 C123 -178.6(5) no
C121 C122 C123 C124 .0 no
C122 C123 C124 C125 .0 no
C123 C124 C125 C126 .0 no
C124 C125 C126 C121 .0 no
C122 C121 C126 C125 .0 no
Sb1 C121 C126 C125 178.6(5) no
C121 Sb1 C131 C132 -44.5(4) no
C111 Sb1 C131 C132 69.1(4) no
C17 Sb1 C131 C132 -172.6(5) no
C121 Sb1 C131 C136 135.5(4) no
C111 Sb1 C131 C136 -110.9(4) no
C17 Sb1 C131 C136 7.4(5) no
C136 C131 C132 C133 .0 no
Sb1 C131 C132 C133 -180.0(5) no
C131 C132 C133 C134 .0 no
C132 C133 C134 C135 .0 no
C133 C134 C135 C136 .0 no
C134 C135 C136 C131 .0 no
C132 C131 C136 C135 .0 no
Sb1 C131 C136 C135 180.0(4) no
C27 Sb2 C211 C212 -61.4(5) no
C221 Sb2 C211 C212 59.4(5) no
C231 Sb2 C211 C212 173.5(5) no
C27 Sb2 C211 C216 122.1(5) no
C221 Sb2 C211 C216 -117.1(5) no
C231 Sb2 C211 C216 -3.0(5) no
C216 C211 C212 C213 .0 no
Sb2 C211 C212 C213 -176.6(5) no
C211 C212 C213 C214 .0 no
C212 C213 C214 C215 .0 no
C213 C214 C215 C216 .0 no
C214 C215 C216 C211 .0 no
C212 C211 C216 C215 .0 no
Sb2 C211 C216 C215 176.5(5) no
C27 Sb2 C221 C222 -20.5(5) no
C211 Sb2 C221 C222 -141.5(4) no
C231 Sb2 C221 C222 103.9(5) no
C27 Sb2 C221 C226 161.3(5) no
C211 Sb2 C221 C226 40.3(4) no
C231 Sb2 C221 C226 -74.3(5) no
C226 C221 C222 C223 .0 no
Sb2 C221 C222 C223 -178.2(5) no
C221 C222 C223 C224 .0 no
C222 C223 C224 C225 .0 no
C223 C224 C225 C226 .0 no
C224 C225 C226 C221 .0 no
C222 C221 C226 C225 .0 no
Sb2 C221 C226 C225 178.3(5) no
C27 Sb2 C231 C232 -66.5(7) no
C211 Sb2 C231 C232 58.4(7) no
C221 Sb2 C231 C232 169.5(6) no
C27 Sb2 C231 C236 116.0(6) no
C211 Sb2 C231 C236 -119.1(6) no
C221 Sb2 C231 C236 -8.0(6) no
C236 C231 C232 C233 .0 no
Sb2 C231 C232 C233 -177.4(7) no
C231 C232 C233 C234 .0 no
C232 C233 C234 C235 .0 no
C233 C234 C235 C236 .0 no
C234 C235 C236 C231 .0 no
C232 C231 C236 C235 .0 no
Sb2 C231 C236 C235 177.5(6) no
C331 Sb3 C311 C312 -98.3(4) no
C37 Sb3 C311 C312 26.6(5) no
C321 Sb3 C311 C312 148.6(3) no
C331 Sb3 C311 C316 81.9(4) no
C37 Sb3 C311 C316 -153.2(4) no
C321 Sb3 C311 C316 -31.2(4) no
C316 C311 C312 C313 .0 no
Sb3 C311 C312 C313 -179.8(4) no
C311 C312 C313 C314 .0 no
C312 C313 C314 C315 .0 no
C313 C314 C315 C316 .0 no
C314 C315 C316 C311 .0 no
C312 C311 C316 C315 .0 no
Sb3 C311 C316 C315 179.8(4) no
C331 Sb3 C321 C322 -162.2(3) no
C311 Sb3 C321 C322 -49.7(4) no
C37 Sb3 C321 C322 73.6(4) no
C331 Sb3 C321 C326 21.9(4) no
C311 Sb3 C321 C326 134.4(3) no
C37 Sb3 C321 C326 -102.4(4) no
C326 C321 C322 C323 .0 no
Sb3 C321 C322 C323 -176.0(4) no
C321 C322 C323 C324 .0 no
C322 C323 C324 C325 .0 no
C323 C324 C325 C326 .0 no
C324 C325 C326 C321 .0 no
C322 C321 C326 C325 .0 no
Sb3 C321 C326 C325 175.9(4) no
C311 Sb3 C331 C332 125.0(3) no
C37 Sb3 C331 C332 -.1(4) no
C321 Sb3 C331 C332 -123.2(3) no
C311 Sb3 C331 C336 -51.3(3) no
C37 Sb3 C331 C336 -176.3(4) no
C321 Sb3 C331 C336 60.6(3) no
C336 C331 C332 C333 .0 no
Sb3 C331 C332 C333 -176.2(4) no
C331 C332 C333 C334 .0 no
C332 C333 C334 C335 .0 no
C333 C334 C335 C336 .0 no
C334 C335 C336 C331 .0 no
C332 C331 C336 C335 .0 no
Sb3 C331 C336 C335 176.3(4) no
C431 Sb4 C411 C412 -77.6(4) no
C421 Sb4 C411 C412 34.3(4) no
C47 Sb4 C411 C412 155.5(4) no
C431 Sb4 C411 C416 103.7(4) no
C421 Sb4 C411 C416 -144.4(4) no
C47 Sb4 C411 C416 -23.2(5) no
C416 C411 C412 C413 .0 no
Sb4 C411 C412 C413 -178.7(4) no
C411 C412 C413 C414 .0 no
C412 C413 C414 C415 .0 no
C413 C414 C415 C416 .0 no
C414 C415 C416 C411 .0 no
C412 C411 C416 C415 .0 no
Sb4 C411 C416 C415 178.7(4) no
C431 Sb4 C421 C422 -133.0(3) no
C47 Sb4 C421 C422 -6.9(5) no
C411 Sb4 C421 C422 112.0(4) no
C431 Sb4 C421 C426 45.8(4) no
C47 Sb4 C421 C426 171.9(4) no
C411 Sb4 C421 C426 -69.3(3) no
C426 C421 C422 C423 .0 no
Sb4 C421 C422 C423 178.8(4) no
C421 C422 C423 C424 .0 no
C422 C423 C424 C425 .0 no
C423 C424 C425 C426 .0 no
C424 C425 C426 C421 .0 no
C422 C421 C426 C425 .0 no
Sb4 C421 C426 C425 -178.8(4) no
C421 Sb4 C431 C432 44.3(4) no
C47 Sb4 C431 C432 -79.2(5) no
C411 Sb4 C431 C432 158.5(3) no
C421 Sb4 C431 C436 -136.5(4) no
C47 Sb4 C431 C436 100.0(5) no
C411 Sb4 C431 C436 -22.3(4) no
C436 C431 C432 C433 .0 no
Sb4 C431 C432 C433 179.2(4) no
C431 C432 C433 C434 .0 no
C432 C433 C434 C435 .0 no
C433 C434 C435 C436 .0 no
C434 C435 C436 C431 .0 no
C432 C431 C436 C435 .0 no
Sb4 C431 C436 C435 -179.2(4) no
